data_7105711
loop_
_publ_author_name
'Igor Koshevoy'
'Matti Haukka'
'Stanislav Selivanov'
'Sergey Tunik'
'Tapani Pakkanen'

_publ_section_title
;
Assembly of the Au&#x0096;diphosphine helical cage molecules via 
alkynyl&#x0096;?4-methylydine ligand transformation 
(C152 H142 Au8 F12 N2 O5 P10 and C155 H112 Au8 Cl6 F12 O2 P10)
;
_journal_name_full Chem.Commun.
_journal_page_first 8926
_journal_paper_doi 10.1039/c0cc03953e
_journal_volume 46
_journal_year 2010
_chemical_formula_moiety 'C152 H106 Au8 O2 P8, 3(C H2 Cl2), 2(F6 P)'
_chemical_formula_sum 'C155 H112 Au8 Cl6 F12 O2 P10'
_chemical_formula_weight 4332.58
_chemical_name_systematic
;
?
;
_space_group_IT_number 15
_symmetry_cell_setting monoclinic
_symmetry_space_group_name_Hall '-C 2yc'
_symmetry_space_group_name_H-M 'C 1 2/c 1'
_atom_sites_solution_hydrogens geom
_atom_sites_solution_primary direct
_atom_sites_solution_secondary difmap
_audit_creation_method SHELXL-97
_cell_angle_alpha 90.00
_cell_angle_beta 91.8480(10)
_cell_angle_gamma 90.00
_cell_formula_units_Z 4
_cell_length_a 20.8064(4)
_cell_length_b 20.5555(5)
_cell_length_c 36.4529(9)
_cell_measurement_reflns_used 9831
_cell_measurement_temperature 100(2)
_cell_measurement_theta_max 29.58
_cell_measurement_theta_min 2.60
_cell_volume 15582.3(6)
_computing_cell_refinement 'SAINT (Bruker AXS, 2009)'
_computing_data_collection 'APEX2 (Bruker AXS, 2010)'
_computing_data_reduction 'SAINT (Bruker AXS, 2009)'
_computing_molecular_graphics 'Diamond v.3.2e (Brandenburg, 2010)'
_computing_publication_material 'SHELXL-97 (Sheldrick, 2008)'
_computing_structure_refinement 'SHELXL-97 (Sheldrick, 2008)'
_computing_structure_solution 'SHELXS-97 (Sheldrick, 2008)'
_diffrn_ambient_temperature 100(2)
_diffrn_detector_area_resol_mean 16
_diffrn_measured_fraction_theta_full 0.989
_diffrn_measured_fraction_theta_max 0.989
_diffrn_measurement_device '62mm x 62mm CCD camera on \k-goniostat'
_diffrn_measurement_device_type 'Bruker KAPPA APEX II DUO CCD'
_diffrn_measurement_method '\f scans and \w scans with \k offset'
_diffrn_radiation_monochromator 'curved graphite crystal'
_diffrn_radiation_source 'fine-focus sealed tube'
_diffrn_radiation_type MoK\a
_diffrn_radiation_wavelength 0.71073
_diffrn_reflns_av_R_equivalents 0.0433
_diffrn_reflns_av_sigmaI/netI 0.0491
_diffrn_reflns_limit_h_max 28
_diffrn_reflns_limit_h_min -25
_diffrn_reflns_limit_k_max 28
_diffrn_reflns_limit_k_min -27
_diffrn_reflns_limit_l_max 50
_diffrn_reflns_limit_l_min -49
_diffrn_reflns_number 82208
_diffrn_reflns_theta_full 29.62
_diffrn_reflns_theta_max 29.62
_diffrn_reflns_theta_min 1.77
_exptl_absorpt_coefficient_mu 7.770
_exptl_absorpt_correction_T_max 0.3417
_exptl_absorpt_correction_T_min 0.1793
_exptl_absorpt_correction_type multi-scan
_exptl_absorpt_process_details 'SADABS (Sheldrick, 2008)'
_exptl_crystal_colour yellow
_exptl_crystal_density_diffrn 1.847
_exptl_crystal_density_method 'not measured'
_exptl_crystal_description block
_exptl_crystal_F_000 8200
_exptl_crystal_size_max 0.34
_exptl_crystal_size_mid 0.32
_exptl_crystal_size_min 0.18
_refine_diff_density_max 3.050
_refine_diff_density_min -1.814
_refine_diff_density_rms 0.201
_refine_ls_extinction_method none
_refine_ls_goodness_of_fit_ref 1.070
_refine_ls_hydrogen_treatment constr
_refine_ls_matrix_type full
_refine_ls_number_parameters 921
_refine_ls_number_reflns 21720
_refine_ls_number_restraints 42
_refine_ls_restrained_S_all 1.073
_refine_ls_R_factor_all 0.0663
_refine_ls_R_factor_gt 0.0429
_refine_ls_shift/su_max 0.003
_refine_ls_shift/su_mean 0.000
_refine_ls_structure_factor_coef Fsqd
_refine_ls_weighting_details 'calc w=1/[\s^2^(Fo^2^)+(0.0328P)^2^+194.1387P] where P=(Fo^2^+2Fc^2^)/3'
_refine_ls_weighting_scheme calc
_refine_ls_wR_factor_gt 0.0884
_refine_ls_wR_factor_ref 0.0955
_reflns_number_gt 16650
_reflns_number_total 21720
_reflns_threshold_expression >2sigma(I)
_cod_data_source_file C0CC03953E.TXT
_cod_data_source_block 5
_cod_original_sg_symbol_H-M 'C 2/c'
_cod_database_code 7105711

loop_
_symmetry_equiv_pos_as_xyz
'x, y, z'
'-x, y, -z+1/2'
'x+1/2, y+1/2, z'
'-x+1/2, y+1/2, -z+1/2'
'-x, -y, -z'
'x, -y, z-1/2'
'-x+1/2, -y+1/2, -z'
'x+1/2, -y+1/2, z-1/2'

loop_
_atom_site_label
_atom_site_type_symbol
_atom_site_fract_x
_atom_site_fract_y
_atom_site_fract_z
_atom_site_U_iso_or_equiv
_atom_site_adp_type
_atom_site_occupancy
_atom_site_symmetry_multiplicity
_atom_site_calc_flag
_atom_site_refinement_flags
_atom_site_disorder_assembly
_atom_site_disorder_group
Au1 Au 0.548832(10) 0.606654(10) 0.392063(6) 0.01665(5) Uani 1 1 d . . .
Au2 Au 0.395451(11) 0.491975(11) 0.397321(7) 0.01852(5) Uani 1 1 d . . .
Au3 Au 0.415230(11) 0.627649(11) 0.386449(7) 0.02008(6) Uani 1 1 d . . .
Au4 Au 0.528240(11) 0.474882(10) 0.404456(7) 0.01847(5) Uani 1 1 d . . .
P1 P 0.63687(7) 0.65678(7) 0.37017(4) 0.0178(3) Uani 1 1 d . . .
P2 P 0.32138(8) 0.42224(7) 0.37238(4) 0.0189(3) Uani 1 1 d . . .
P3 P 0.35882(8) 0.70957(8) 0.35980(5) 0.0238(3) Uani 1 1 d . . .
P4 P 0.59262(7) 0.39484(7) 0.38427(4) 0.0180(3) Uani 1 1 d . . .
P5 P 0.99829(9) 0.54870(9) 0.14851(6) 0.0322(4) Uani 1 1 d . . .
F1 F 1.0630(2) 0.5734(2) 0.13109(17) 0.0595(15) Uani 1 1 d . . .
F2 F 0.9354(3) 0.5240(3) 0.1671(2) 0.080(2) Uani 1 1 d . . .
F3 F 0.9647(3) 0.6149(3) 0.1375(2) 0.089(2) Uani 1 1 d . . .
F4 F 1.0194(3) 0.5846(3) 0.18594(16) 0.0763(18) Uani 1 1 d . . .
F5 F 1.0343(3) 0.4853(3) 0.1632(2) 0.0749(19) Uani 1 1 d . . .
F6 F 0.9794(5) 0.5129(5) 0.1127(2) 0.143(4) Uani 1 1 d . . .
O1 O 0.4289(2) 0.5452(3) 0.47741(14) 0.0354(12) Uani 1 1 d . . .
C1 C 0.6241(3) 0.7388(3) 0.35270(18) 0.0226(13) Uani 1 1 d . . .
C2 C 0.6527(4) 0.7627(4) 0.3218(2) 0.0386(18) Uani 1 1 d . . .
H2 H 0.6802 0.7356 0.3081 0.046 Uiso 1 1 calc R . .
C3 C 0.6412(4) 0.8264(4) 0.3107(3) 0.049(2) Uani 1 1 d . . .
H3 H 0.6610 0.8431 0.2895 0.058 Uiso 1 1 calc R . .
C4 C 0.6007(4) 0.8657(4) 0.3307(3) 0.044(2) Uani 1 1 d . . .
H4 H 0.5930 0.9093 0.3231 0.052 Uiso 1 1 calc R . .
C5 C 0.5720(3) 0.8426(3) 0.3609(2) 0.0338(16) Uani 1 1 d . . .
H5 H 0.5443 0.8699 0.3743 0.041 Uiso 1 1 calc R . .
C6 C 0.5831(3) 0.7784(3) 0.3724(2) 0.0290(15) Uani 1 1 d . . .
H6 H 0.5629 0.7620 0.3935 0.035 Uiso 1 1 calc R . .
C7 C 0.7009(3) 0.6594(3) 0.40542(16) 0.0182(12) Uani 1 1 d . . .
C8 C 0.6869(3) 0.6436(4) 0.44098(19) 0.0339(17) Uani 1 1 d . . .
H8 H 0.6439 0.6344 0.4471 0.041 Uiso 1 1 calc R . .
C9 C 0.7357(4) 0.6411(4) 0.4680(2) 0.042(2) Uani 1 1 d . . .
H9 H 0.7260 0.6310 0.4926 0.051 Uiso 1 1 calc R . .
C10 C 0.7986(4) 0.6534(4) 0.4587(2) 0.0391(19) Uani 1 1 d . . .
H10 H 0.8322 0.6506 0.4769 0.047 Uiso 1 1 calc R . .
C11 C 0.8125(3) 0.6695(3) 0.42328(19) 0.0281(15) Uani 1 1 d . . .
H11 H 0.8556 0.6784 0.4172 0.034 Uiso 1 1 calc R . .
C12 C 0.7644(3) 0.6730(3) 0.39659(18) 0.0230(13) Uani 1 1 d . . .
H12 H 0.7743 0.6846 0.3722 0.028 Uiso 1 1 calc R . .
C13 C 0.6755(3) 0.6176(3) 0.33443(18) 0.0260(14) Uani 1 1 d . . .
C14 C 0.7079(3) 0.5922(3) 0.31178(17) 0.0225(13) Uani 1 1 d . . .
C15 C 0.7489(3) 0.5631(3) 0.28572(17) 0.0195(12) Uani 1 1 d . . .
C16 C 0.8156(3) 0.5627(3) 0.29187(18) 0.0235(13) Uani 1 1 d . . .
H16 H 0.8335 0.5817 0.3136 0.028 Uiso 1 1 calc R . .
C17 C 0.8554(3) 0.5352(3) 0.26695(19) 0.0268(14) Uani 1 1 d . . .
H17 H 0.9007 0.5357 0.2714 0.032 Uiso 1 1 calc R . .
C18 C 0.8300(3) 0.5067(3) 0.23541(19) 0.0258(14) Uani 1 1 d . . .
H18 H 0.8576 0.4866 0.2185 0.031 Uiso 1 1 calc R . .
C19 C 0.7626(3) 0.5074(3) 0.22833(17) 0.0206(12) Uani 1 1 d . . .
C20 C 0.7229(3) 0.5351(3) 0.25343(17) 0.0218(13) Uani 1 1 d . . .
H20 H 0.6777 0.5352 0.2489 0.026 Uiso 1 1 calc R . .
C21 C 0.2639(3) 0.4787(3) 0.30489(18) 0.0233(13) Uani 1 1 d . . .
C22 C 0.2866(3) 0.4546(3) 0.33196(18) 0.0231(13) Uani 1 1 d . . .
C23 C 0.2527(3) 0.4038(3) 0.39947(17) 0.0217(13) Uani 1 1 d . . .
C24 C 0.2051(3) 0.4507(3) 0.4033(2) 0.0309(15) Uani 1 1 d . . .
H24 H 0.2077 0.4907 0.3904 0.037 Uiso 1 1 calc R . .
C25 C 0.1538(4) 0.4395(4) 0.4259(2) 0.0382(18) Uani 1 1 d . . .
H25 H 0.1218 0.4719 0.4286 0.046 Uiso 1 1 calc R . .
C26 C 0.1494(4) 0.3812(4) 0.4444(2) 0.0355(17) Uani 1 1 d . . .
H26 H 0.1139 0.3731 0.4595 0.043 Uiso 1 1 calc R . .
C27 C 0.1965(4) 0.3349(3) 0.44085(19) 0.0311(15) Uani 1 1 d . . .
H27 H 0.1937 0.2952 0.4540 0.037 Uiso 1 1 calc R . .
C28 C 0.2476(3) 0.3453(3) 0.41858(18) 0.0243(13) Uani 1 1 d . . .
H28 H 0.2794 0.3125 0.4162 0.029 Uiso 1 1 calc R . .
C29 C 0.3530(3) 0.3447(3) 0.35783(18) 0.0238(13) Uani 1 1 d . . .
C30 C 0.3238(3) 0.3094(3) 0.32900(19) 0.0299(15) Uani 1 1 d . . .
H30 H 0.2875 0.3268 0.3159 0.036 Uiso 1 1 calc R . .
C31 C 0.3479(4) 0.2497(3) 0.3198(2) 0.0368(17) Uani 1 1 d . . .
H31 H 0.3281 0.2262 0.3001 0.044 Uiso 1 1 calc R . .
C32 C 0.3995(4) 0.2234(3) 0.3383(2) 0.0364(18) Uani 1 1 d . . .
H32 H 0.4149 0.1816 0.3317 0.044 Uiso 1 1 calc R . .
C33 C 0.4294(3) 0.2572(3) 0.3667(2) 0.0332(16) Uani 1 1 d . . .
H33 H 0.4657 0.2389 0.3794 0.040 Uiso 1 1 calc R . .
C34 C 0.4065(3) 0.3182(3) 0.3766(2) 0.0271(14) Uani 1 1 d . . .
H34 H 0.4271 0.3418 0.3961 0.032 Uiso 1 1 calc R . .
C35 C 0.2807(3) 0.6895(3) 0.34048(19) 0.0245(13) Uani 1 1 d . . .
C36 C 0.2493(3) 0.6355(3) 0.3544(2) 0.0313(16) Uani 1 1 d . . .
H36 H 0.2691 0.6106 0.3736 0.038 Uiso 1 1 calc R . .
C37 C 0.1891(3) 0.6183(3) 0.3402(2) 0.0364(18) Uani 1 1 d . . .
H37 H 0.1674 0.5818 0.3500 0.044 Uiso 1 1 calc R . .
C38 C 0.1607(3) 0.6537(3) 0.3122(2) 0.0357(18) Uani 1 1 d . . .
H38 H 0.1197 0.6412 0.3023 0.043 Uiso 1 1 calc R . .
C39 C 0.1916(4) 0.7075(4) 0.2983(2) 0.0373(18) Uani 1 1 d . . .
H39 H 0.1717 0.7319 0.2790 0.045 Uiso 1 1 calc R . .
C40 C 0.2508(3) 0.7256(4) 0.3123(2) 0.0335(16) Uani 1 1 d . . .
H40 H 0.2716 0.7628 0.3028 0.040 Uiso 1 1 calc R . .
C41 C 0.3494(3) 0.7736(3) 0.39348(19) 0.0262(14) Uani 1 1 d . . .
C42 C 0.2937(4) 0.7784(4) 0.4136(2) 0.0339(16) Uani 1 1 d . . .
H42 H 0.2584 0.7501 0.4086 0.041 Uiso 1 1 calc R . .
C43 C 0.2904(4) 0.8248(4) 0.4407(2) 0.0436(19) Uani 1 1 d . . .
H43 H 0.2526 0.8280 0.4546 0.052 Uiso 1 1 calc R . .
C44 C 0.3402(4) 0.8662(4) 0.4482(2) 0.045(2) Uani 1 1 d . . .
H44 H 0.3364 0.8984 0.4667 0.054 Uiso 1 1 calc R . .
C45 C 0.3959(4) 0.8616(4) 0.4290(3) 0.048(2) Uani 1 1 d . . .
H45 H 0.4312 0.8894 0.4349 0.058 Uiso 1 1 calc R . .
C46 C 0.4003(4) 0.8159(4) 0.4008(3) 0.044(2) Uani 1 1 d . . .
H46 H 0.4378 0.8138 0.3867 0.053 Uiso 1 1 calc R . .
C47 C 0.3982(3) 0.7497(3) 0.3246(2) 0.0312(16) Uani 1 1 d . . .
C48 C 0.4284(3) 0.7777(3) 0.3015(2) 0.0287(15) Uani 1 1 d . . .
C49 C 0.4639(3) 0.8120(3) 0.2754(2) 0.0281(14) Uani 1 1 d . . .
C50 C 0.4645(3) 0.8802(3) 0.2751(2) 0.0319(16) Uani 1 1 d . . .
H50 H 0.4402 0.9037 0.2924 0.038 Uiso 1 1 calc R . .
C51 C 0.5000 0.9135(5) 0.2500 0.039(3) Uani 1 2 d S . .
H51 H 0.5000 0.9597 0.2500 0.047 Uiso 1 2 calc SR . .
C52 C 0.5000 0.7780(5) 0.2500 0.032(2) Uani 1 2 d S . .
H52 H 0.5000 0.7318 0.2500 0.038 Uiso 1 2 calc SR . .
C53 C 0.5000 0.2051(4) 0.2500 0.0240(19) Uani 1 2 d S . .
H53 H 0.5000 0.1589 0.2500 0.029 Uiso 1 2 calc SR . .
C54 C 0.5197(3) 0.2385(3) 0.28122(17) 0.0204(12) Uani 1 1 d . . .
H54 H 0.5327 0.2151 0.3027 0.024 Uiso 1 1 calc R . .
C55 C 0.5209(3) 0.3068(3) 0.28157(17) 0.0188(12) Uani 1 1 d . . .
C56 C 0.5000 0.3411(4) 0.2500 0.0187(17) Uani 1 2 d S . .
H56 H 0.5000 0.3873 0.2500 0.022 Uiso 1 2 calc SR . .
C57 C 0.5446(3) 0.3394(3) 0.31411(17) 0.0197(12) Uani 1 1 d . . .
C58 C 0.5654(3) 0.3624(3) 0.34198(17) 0.0207(12) Uani 1 1 d . . .
C59 C 0.6020(3) 0.3239(3) 0.41374(17) 0.0196(12) Uani 1 1 d . . .
C60 C 0.6109(3) 0.2617(3) 0.39977(19) 0.0260(14) Uani 1 1 d . . .
H60 H 0.6103 0.2549 0.3740 0.031 Uiso 1 1 calc R . .
C61 C 0.6206(4) 0.2096(4) 0.4235(2) 0.0380(18) Uani 1 1 d . . .
H61 H 0.6251 0.1669 0.4140 0.046 Uiso 1 1 calc R . .
C62 C 0.6237(4) 0.2201(4) 0.4611(2) 0.0402(19) Uani 1 1 d . . .
H62 H 0.6316 0.1846 0.4773 0.048 Uiso 1 1 calc R . .
C63 C 0.6154(4) 0.2820(4) 0.47499(19) 0.0350(17) Uani 1 1 d . . .
H63 H 0.6180 0.2890 0.5008 0.042 Uiso 1 1 calc R . .
C64 C 0.6033(3) 0.3337(3) 0.45163(18) 0.0265(14) Uani 1 1 d . . .
H64 H 0.5959 0.3759 0.4613 0.032 Uiso 1 1 calc R . .
C65 C 0.6737(3) 0.4225(3) 0.37608(18) 0.0219(13) Uani 1 1 d . . .
C66 C 0.7115(3) 0.3929(4) 0.3501(2) 0.0330(16) Uani 1 1 d . . .
H66 H 0.6943 0.3590 0.3351 0.040 Uiso 1 1 calc R . .
C67 C 0.7744(4) 0.4134(4) 0.3464(2) 0.043(2) Uani 1 1 d . . .
H67 H 0.8003 0.3929 0.3288 0.051 Uiso 1 1 calc R . .
C68 C 0.8000(3) 0.4625(4) 0.3676(3) 0.043(2) Uani 1 1 d . . .
H68 H 0.8429 0.4767 0.3643 0.052 Uiso 1 1 calc R . .
C69 C 0.7625(4) 0.4915(3) 0.3938(3) 0.043(2) Uani 1 1 d . . .
H69 H 0.7803 0.5246 0.4093 0.052 Uiso 1 1 calc R . .
C70 C 0.6993(3) 0.4722(3) 0.3977(2) 0.0297(15) Uani 1 1 d . . .
H70 H 0.6734 0.4932 0.4151 0.036 Uiso 1 1 calc R . .
C71 C 0.4691(3) 0.5577(3) 0.41732(18) 0.0187(12) Uani 1 1 d . . .
C72 C 0.4649(3) 0.5727(3) 0.45666(17) 0.0192(12) Uani 1 1 d . . .
C73 C 0.5082(3) 0.6241(3) 0.47382(18) 0.0244(13) Uani 1 1 d . . .
C74 C 0.5056(4) 0.6890(3) 0.4629(2) 0.0325(16) Uani 1 1 d . . .
H74 H 0.4787 0.7015 0.4426 0.039 Uiso 1 1 calc R . .
C75 C 0.5420(5) 0.7351(4) 0.4816(3) 0.056(3) Uani 1 1 d . . .
H75 H 0.5390 0.7796 0.4747 0.068 Uiso 1 1 calc R . .
C76 C 0.5836(5) 0.7160(5) 0.5107(3) 0.064(3) Uani 1 1 d . . .
H76 H 0.6095 0.7475 0.5233 0.077 Uiso 1 1 calc R . .
C77 C 0.5866(5) 0.6531(5) 0.5207(2) 0.055(3) Uani 1 1 d . . .
H77 H 0.6154 0.6404 0.5402 0.066 Uiso 1 1 calc R . .
C78 C 0.5482(3) 0.6059(4) 0.50315(19) 0.0355(17) Uani 1 1 d . . .
H78 H 0.5495 0.5620 0.5112 0.043 Uiso 1 1 calc R . .
C79 C 0.5185(7) 0.5298(5) 0.3007(3) 0.031(3) Uani 0.50 1 d PDU . .
H79A H 0.5450 0.5146 0.2803 0.037 Uiso 0.50 1 calc PR . .
H79B H 0.5416 0.5205 0.3243 0.037 Uiso 0.50 1 calc PR . .
Cl1 Cl 0.4425(3) 0.4931(3) 0.2989(2) 0.090(2) Uani 0.50 1 d PD . .
Cl2 Cl 0.5010(5) 0.6132(3) 0.29638(18) 0.117(3) Uani 0.50 1 d PD . .
C80 C 0.0499(9) 0.5409(6) 0.0444(4) 0.051(5) Uani 0.50 1 d PDU . .
H80A H 0.0783 0.5466 0.0665 0.062 Uiso 0.50 1 calc PR . .
H80B H 0.0155 0.5098 0.0503 0.062 Uiso 0.50 1 calc PR . .
Cl3 Cl 0.0183(4) 0.6110(4) 0.0322(3) 0.120(3) Uani 0.50 1 d PD . .
Cl4 Cl 0.0906(5) 0.5135(5) 0.0111(4) 0.174(5) Uani 0.50 1 d PD . .
C81 C 0.2520(8) 0.0287(7) 0.0209(5) 0.138(13) Uani 0.50 1 d PDU . .
H81A H 0.2904 0.0058 0.0380 0.166 Uiso 0.25 1 d P A 1
H81B H 0.2709 0.0335 -0.0021 0.166 Uiso 0.25 1 d P B 1
H81C H 0.3030 0.0243 0.0205 0.166 Uiso 0.25 1 d P C 2
H81D H 0.2421 -0.0085 0.0392 0.166 Uiso 0.25 1 d P D 2
Cl5 Cl 0.2365(5) 0.0984(4) 0.0411(2) 0.125(3) Uani 0.50 1 d PD E 2
Cl6 Cl 0.1875(7) -0.0176(6) 0.0231(4) 0.134(8) Uani 0.25 1 d PDU E 1
Cl6B Cl 0.2153(9) 0.0225(6) -0.0191(4) 0.120(6) Uani 0.25 1 d PDU E 2

loop_
_atom_site_aniso_label
_atom_site_aniso_U_11
_atom_site_aniso_U_22
_atom_site_aniso_U_33
_atom_site_aniso_U_23
_atom_site_aniso_U_13
_atom_site_aniso_U_12
Au1 0.01538(10) 0.01606(10) 0.01850(11) -0.00200(8) 0.00048(8) 0.00136(8)
Au2 0.01659(11) 0.01598(10) 0.02283(12) -0.00140(9) -0.00176(9) 0.00008(8)
Au3 0.01527(11) 0.01822(11) 0.02667(13) 0.00308(9) -0.00068(9) 0.00289(8)
Au4 0.01736(11) 0.01505(10) 0.02279(12) -0.00335(9) -0.00265(9) 0.00378(8)
P1 0.0164(7) 0.0206(7) 0.0164(8) -0.0028(6) 0.0009(6) 0.0010(6)
P2 0.0211(8) 0.0160(7) 0.0194(8) 0.0011(6) -0.0018(6) -0.0009(6)
P3 0.0152(7) 0.0240(8) 0.0323(10) 0.0072(7) -0.0002(6) 0.0027(6)
P4 0.0167(7) 0.0156(7) 0.0215(8) -0.0023(6) -0.0021(6) 0.0029(5)
P5 0.0230(9) 0.0339(10) 0.0394(11) 0.0082(8) -0.0022(8) -0.0036(7)
F1 0.049(3) 0.041(3) 0.090(4) -0.010(3) 0.030(3) -0.012(2)
F2 0.039(3) 0.062(4) 0.142(6) 0.048(4) 0.031(3) 0.009(3)
F3 0.038(3) 0.085(4) 0.143(6) 0.078(4) 0.005(3) 0.013(3)
F4 0.106(5) 0.073(4) 0.049(4) -0.001(3) -0.005(3) -0.006(4)
F5 0.057(3) 0.046(3) 0.123(6) 0.023(3) 0.027(4) 0.019(3)
F6 0.190(9) 0.178(9) 0.060(5) -0.018(5) -0.020(5) -0.133(8)
O1 0.035(3) 0.042(3) 0.030(3) -0.003(2) 0.011(2) -0.013(2)
C1 0.018(3) 0.023(3) 0.026(3) 0.004(3) -0.004(2) -0.003(2)
C2 0.034(4) 0.037(4) 0.045(5) 0.016(4) 0.007(3) 0.000(3)
C3 0.033(4) 0.056(5) 0.057(6) 0.032(4) 0.013(4) 0.000(4)
C4 0.027(4) 0.030(4) 0.074(6) 0.015(4) 0.001(4) -0.003(3)
C5 0.029(4) 0.026(3) 0.046(5) 0.004(3) -0.001(3) 0.000(3)
C6 0.030(4) 0.028(3) 0.029(4) 0.000(3) -0.002(3) 0.003(3)
C7 0.019(3) 0.020(3) 0.016(3) -0.002(2) -0.002(2) 0.001(2)
C8 0.025(3) 0.054(5) 0.022(4) 0.004(3) 0.000(3) -0.011(3)
C9 0.035(4) 0.071(6) 0.020(4) 0.013(4) -0.002(3) -0.019(4)
C10 0.029(4) 0.052(5) 0.036(4) 0.016(4) -0.012(3) -0.018(3)
C11 0.024(3) 0.035(4) 0.026(4) 0.005(3) -0.001(3) -0.013(3)
C12 0.024(3) 0.025(3) 0.020(3) 0.001(2) -0.001(2) -0.007(2)
C13 0.023(3) 0.036(4) 0.019(3) -0.005(3) -0.003(3) 0.001(3)
C14 0.023(3) 0.024(3) 0.020(3) -0.005(2) -0.001(2) -0.002(2)
C15 0.020(3) 0.021(3) 0.018(3) -0.002(2) 0.002(2) 0.000(2)
C16 0.022(3) 0.028(3) 0.020(3) -0.004(3) -0.001(2) 0.000(2)
C17 0.024(3) 0.028(3) 0.029(4) -0.004(3) -0.004(3) 0.004(3)
C18 0.026(3) 0.027(3) 0.025(3) -0.008(3) 0.006(3) 0.007(3)
C19 0.025(3) 0.019(3) 0.018(3) -0.004(2) 0.000(2) 0.003(2)
C20 0.020(3) 0.023(3) 0.022(3) -0.005(2) -0.003(2) 0.001(2)
C21 0.024(3) 0.020(3) 0.027(3) 0.001(3) 0.005(3) -0.002(2)
C22 0.026(3) 0.022(3) 0.022(3) 0.000(2) 0.000(3) -0.005(2)
C23 0.025(3) 0.024(3) 0.016(3) -0.005(2) -0.005(2) -0.002(2)
C24 0.034(4) 0.027(3) 0.031(4) 0.010(3) 0.005(3) 0.004(3)
C25 0.032(4) 0.043(4) 0.040(5) 0.004(4) 0.011(3) 0.007(3)
C26 0.034(4) 0.048(5) 0.025(4) 0.000(3) 0.004(3) -0.012(3)
C27 0.040(4) 0.029(3) 0.024(4) 0.007(3) 0.000(3) -0.012(3)
C28 0.030(3) 0.021(3) 0.021(3) 0.001(2) 0.000(3) -0.004(3)
C29 0.028(3) 0.015(3) 0.028(4) 0.004(2) 0.003(3) 0.000(2)
C30 0.036(4) 0.027(3) 0.027(4) -0.003(3) 0.000(3) -0.001(3)
C31 0.055(5) 0.022(3) 0.034(4) -0.005(3) 0.013(4) -0.005(3)
C32 0.048(5) 0.018(3) 0.046(5) 0.002(3) 0.031(4) 0.001(3)
C33 0.029(4) 0.025(3) 0.046(5) 0.012(3) 0.015(3) 0.006(3)
C34 0.026(3) 0.024(3) 0.031(4) 0.004(3) 0.005(3) -0.001(3)
C35 0.016(3) 0.025(3) 0.033(4) 0.005(3) 0.001(3) 0.005(2)
C36 0.028(4) 0.023(3) 0.042(4) 0.004(3) -0.007(3) 0.004(3)
C37 0.026(4) 0.025(3) 0.058(5) 0.006(3) -0.007(3) -0.001(3)
C38 0.026(4) 0.029(4) 0.051(5) -0.014(3) -0.013(3) 0.009(3)
C39 0.034(4) 0.048(5) 0.029(4) 0.002(3) -0.009(3) 0.013(3)
C40 0.026(3) 0.036(4) 0.039(4) 0.015(3) -0.001(3) 0.002(3)
C41 0.024(3) 0.022(3) 0.032(4) 0.006(3) -0.004(3) 0.005(2)
C42 0.032(4) 0.037(4) 0.033(4) 0.004(3) 0.006(3) -0.004(3)
C43 0.040(4) 0.054(5) 0.037(5) -0.001(4) 0.009(4) 0.006(4)
C44 0.059(6) 0.038(4) 0.036(5) -0.002(4) -0.013(4) 0.009(4)
C45 0.042(5) 0.039(4) 0.064(6) -0.009(4) -0.014(4) -0.002(4)
C46 0.025(4) 0.031(4) 0.076(6) -0.011(4) -0.008(4) 0.002(3)
C47 0.025(3) 0.025(3) 0.044(4) 0.009(3) 0.004(3) 0.007(3)
C48 0.023(3) 0.027(3) 0.036(4) 0.000(3) 0.000(3) 0.006(3)
C49 0.022(3) 0.030(3) 0.033(4) 0.004(3) 0.007(3) 0.000(3)
C50 0.032(4) 0.027(3) 0.037(4) 0.000(3) 0.011(3) 0.005(3)
C51 0.045(6) 0.020(5) 0.053(7) 0.000 0.012(5) 0.000
C52 0.030(5) 0.025(5) 0.041(6) 0.000 0.012(4) 0.000
C53 0.019(4) 0.018(4) 0.035(5) 0.000 0.001(4) 0.000
C54 0.016(3) 0.025(3) 0.021(3) 0.002(2) 0.000(2) 0.003(2)
C55 0.013(3) 0.024(3) 0.019(3) 0.004(2) 0.000(2) -0.002(2)
C56 0.016(4) 0.015(4) 0.025(5) 0.000 -0.002(3) 0.000
C57 0.019(3) 0.017(3) 0.023(3) 0.000(2) 0.006(2) 0.002(2)
C58 0.019(3) 0.020(3) 0.022(3) 0.000(2) -0.001(2) 0.004(2)
C59 0.014(3) 0.020(3) 0.024(3) 0.003(2) -0.001(2) 0.007(2)
C60 0.035(4) 0.020(3) 0.024(3) -0.001(3) 0.002(3) 0.005(3)
C61 0.045(5) 0.029(4) 0.040(5) 0.009(3) 0.001(4) 0.010(3)
C62 0.048(5) 0.039(4) 0.034(4) 0.016(3) 0.005(4) 0.012(4)
C63 0.040(4) 0.049(5) 0.016(3) 0.005(3) 0.007(3) 0.007(3)
C64 0.025(3) 0.035(4) 0.019(3) -0.003(3) 0.003(3) 0.004(3)
C65 0.019(3) 0.015(3) 0.031(4) 0.008(2) -0.002(3) 0.000(2)
C66 0.026(4) 0.034(4) 0.040(4) -0.002(3) 0.008(3) 0.002(3)
C67 0.027(4) 0.054(5) 0.048(5) 0.012(4) 0.010(3) 0.000(3)
C68 0.017(3) 0.037(4) 0.074(6) 0.027(4) -0.005(4) -0.005(3)
C69 0.030(4) 0.018(3) 0.081(7) 0.007(4) -0.021(4) -0.002(3)
C70 0.021(3) 0.023(3) 0.045(4) -0.002(3) -0.003(3) 0.004(2)
C71 0.012(3) 0.015(3) 0.029(3) 0.000(2) -0.002(2) 0.004(2)
C72 0.018(3) 0.016(3) 0.024(3) -0.002(2) 0.000(2) 0.002(2)
C73 0.031(3) 0.021(3) 0.023(3) -0.005(2) 0.014(3) -0.006(2)
C74 0.049(4) 0.023(3) 0.026(4) -0.006(3) 0.015(3) -0.005(3)
C75 0.099(8) 0.028(4) 0.044(5) -0.011(4) 0.026(5) -0.027(4)
C76 0.095(8) 0.064(6) 0.035(5) -0.019(5) 0.017(5) -0.048(6)
C77 0.064(6) 0.085(7) 0.017(4) -0.009(4) 0.000(4) -0.037(5)
C78 0.034(4) 0.052(5) 0.021(4) 0.004(3) 0.001(3) -0.014(3)
C79 0.059(7) 0.027(6) 0.007(5) -0.006(4) 0.000(5) 0.000(5)
Cl1 0.074(4) 0.104(5) 0.094(5) 0.032(4) 0.038(3) 0.046(4)
Cl2 0.214(9) 0.082(5) 0.053(4) 0.008(3) -0.006(5) 0.047(5)
C80 0.079(13) 0.042(10) 0.033(9) -0.002(7) 0.002(9) 0.010(9)
Cl3 0.093(5) 0.139(7) 0.129(7) 0.018(6) 0.007(5) 0.002(5)
Cl4 0.146(9) 0.122(8) 0.253(15) 0.089(9) -0.027(9) -0.015(7)
C81 0.150(16) 0.132(15) 0.135(16) 0.015(10) 0.026(10) -0.007(10)
Cl5 0.147(8) 0.129(7) 0.098(6) 0.013(5) 0.012(5) -0.006(6)
Cl6 0.158(14) 0.178(16) 0.062(8) -0.037(9) -0.038(9) 0.122(13)
Cl6B 0.144(14) 0.051(7) 0.167(16) 0.018(9) 0.031(12) -0.021(8)

loop_
_atom_type_symbol
_atom_type_description
_atom_type_scat_dispersion_real
_atom_type_scat_dispersion_imag
_atom_type_scat_source
C C 0.0033 0.0016 'International Tables Vol C Tables 4.2.6.8 and 6.1.1.4'
H H 0.0000 0.0000 'International Tables Vol C Tables 4.2.6.8 and 6.1.1.4'
O O 0.0106 0.0060 'International Tables Vol C Tables 4.2.6.8 and 6.1.1.4'
F F 0.0171 0.0103 'International Tables Vol C Tables 4.2.6.8 and 6.1.1.4'
P P 0.1023 0.0942 'International Tables Vol C Tables 4.2.6.8 and 6.1.1.4'
Cl Cl 0.1484 0.1585 'International Tables Vol C Tables 4.2.6.8 and 6.1.1.4'
Au Au -2.0133 8.8022 'International Tables Vol C Tables 4.2.6.8 and 6.1.1.4'

loop_
_geom_angle_atom_site_label_1
_geom_angle_atom_site_label_2
_geom_angle_atom_site_label_3
_geom_angle
_geom_angle_site_symmetry_1
_geom_angle_site_symmetry_3
_geom_angle_publ_flag
C71 Au1 P1 175.20(16) . . ?
C71 Au1 Au4 49.89(15) . . ?
P1 Au1 Au4 129.02(4) . . ?
C71 Au1 Au3 48.34(15) . . ?
P1 Au1 Au3 135.37(4) . . ?
Au4 Au1 Au3 90.239(9) . . ?
C71 Au2 P2 175.92(18) . . ?
C71 Au2 Au4 49.84(15) . . ?
P2 Au2 Au4 127.93(4) . . ?
C71 Au2 Au3 47.79(15) . . ?
P2 Au2 Au3 131.37(4) . . ?
Au4 Au2 Au3 89.380(9) . . ?
C71 Au3 P3 173.05(17) . . ?
C71 Au3 Au1 49.76(16) . . ?
P3 Au3 Au1 130.17(4) . . ?
C71 Au3 Au2 48.68(15) . . ?
P3 Au3 Au2 135.69(4) . . ?
Au1 Au3 Au2 89.229(9) . . ?
C71 Au4 P4 172.72(18) . . ?
C71 Au4 Au1 50.18(16) . . ?
P4 Au4 Au1 124.06(4) . . ?
C71 Au4 Au2 49.60(15) . . ?
P4 Au4 Au2 131.09(4) . . ?
Au1 Au4 Au2 91.117(9) . . ?
C13 P1 C1 103.4(3) . . ?
C13 P1 C7 101.3(3) . . ?
C1 P1 C7 108.4(3) . . ?
C13 P1 Au1 116.7(2) . . ?
C1 P1 Au1 115.7(2) . . ?
C7 P1 Au1 110.2(2) . . ?
C22 P2 C23 103.2(3) . . ?
C22 P2 C29 103.4(3) . . ?
C23 P2 C29 106.1(3) . . ?
C22 P2 Au2 110.7(2) . . ?
C23 P2 Au2 116.9(2) . . ?
C29 P2 Au2 115.1(2) . . ?
C47 P3 C35 105.1(3) . . ?
C47 P3 C41 102.5(3) . . ?
C35 P3 C41 108.3(3) . . ?
C47 P3 Au3 114.7(2) . . ?
C35 P3 Au3 116.7(2) . . ?
C41 P3 Au3 108.4(2) . . ?
C58 P4 C65 104.5(3) . . ?
C58 P4 C59 103.9(3) . . ?
C65 P4 C59 105.5(3) . . ?
C58 P4 Au4 112.6(2) . . ?
C65 P4 Au4 112.9(2) . . ?
C59 P4 Au4 116.4(2) . . ?
F6 P5 F3 95.7(5) . . ?
F6 P5 F2 91.0(4) . . ?
F3 P5 F2 91.1(3) . . ?
F6 P5 F5 89.9(5) . . ?
F3 P5 F5 174.4(4) . . ?
F2 P5 F5 88.9(3) . . ?
F6 P5 F1 90.6(4) . . ?
F3 P5 F1 89.9(3) . . ?
F2 P5 F1 178.1(4) . . ?
F5 P5 F1 90.0(3) . . ?
F6 P5 F4 178.5(6) . . ?
F3 P5 F4 85.8(4) . . ?
F2 P5 F4 89.5(4) . . ?
F5 P5 F4 88.7(4) . . ?
F1 P5 F4 88.9(3) . . ?
C2 C1 C6 120.0(6) . . ?
C2 C1 P1 123.5(5) . . ?
C6 C1 P1 116.5(5) . . ?
C1 C2 C3 119.8(8) . . ?
C1 C2 H2 120.1 . . ?
C3 C2 H2 120.1 . . ?
C2 C3 C4 119.7(8) . . ?
C2 C3 H3 120.1 . . ?
C4 C3 H3 120.1 . . ?
C5 C4 C3 120.9(7) . . ?
C5 C4 H4 119.5 . . ?
C3 C4 H4 119.5 . . ?
C4 C5 C6 119.9(7) . . ?
C4 C5 H5 120.0 . . ?
C6 C5 H5 120.0 . . ?
C1 C6 C5 119.7(7) . . ?
C1 C6 H6 120.2 . . ?
C5 C6 H6 120.2 . . ?
C8 C7 C12 119.6(6) . . ?
C8 C7 P1 119.0(5) . . ?
C12 C7 P1 121.2(5) . . ?
C7 C8 C9 120.2(6) . . ?
C7 C8 H8 119.9 . . ?
C9 C8 H8 119.9 . . ?
C10 C9 C8 119.6(7) . . ?
C10 C9 H9 120.2 . . ?
C8 C9 H9 120.2 . . ?
C11 C10 C9 120.2(7) . . ?
C11 C10 H10 119.9 . . ?
C9 C10 H10 119.9 . . ?
C10 C11 C12 120.5(6) . . ?
C10 C11 H11 119.7 . . ?
C12 C11 H11 119.7 . . ?
C11 C12 C7 119.9(6) . . ?
C11 C12 H12 120.1 . . ?
C7 C12 H12 120.1 . . ?
C14 C13 P1 173.3(6) . . ?
C13 C14 C15 177.4(7) . . ?
C16 C15 C20 119.0(6) . . ?
C16 C15 C14 120.5(5) . . ?
C20 C15 C14 120.5(5) . . ?
C17 C16 C15 121.0(6) . . ?
C17 C16 H16 119.5 . . ?
C15 C16 H16 119.5 . . ?
C16 C17 C18 120.2(6) . . ?
C16 C17 H17 119.9 . . ?
C18 C17 H17 119.9 . . ?
C17 C18 C19 119.8(6) . . ?
C17 C18 H18 120.1 . . ?
C19 C18 H18 120.1 . . ?
C20 C19 C18 119.6(6) . . ?
C20 C19 C21 120.5(6) . 2_655 ?
C18 C19 C21 119.9(6) . 2_655 ?
C19 C20 C15 120.3(6) . . ?
C19 C20 H20 119.8 . . ?
C15 C20 H20 119.8 . . ?
C22 C21 C19 178.8(8) . 2_655 ?
C21 C22 P2 177.6(6) . . ?
C24 C23 C28 118.7(6) . . ?
C24 C23 P2 119.2(5) . . ?
C28 C23 P2 122.0(5) . . ?
C25 C24 C23 120.4(7) . . ?
C25 C24 H24 119.8 . . ?
C23 C24 H24 119.8 . . ?
C26 C25 C24 120.0(7) . . ?
C26 C25 H25 120.0 . . ?
C24 C25 H25 120.0 . . ?
C27 C26 C25 119.6(7) . . ?
C27 C26 H26 120.2 . . ?
C25 C26 H26 120.2 . . ?
C28 C27 C26 121.1(7) . . ?
C28 C27 H27 119.5 . . ?
C26 C27 H27 119.5 . . ?
C27 C28 C23 120.1(6) . . ?
C27 C28 H28 120.0 . . ?
C23 C28 H28 120.0 . . ?
C34 C29 C30 119.1(6) . . ?
C34 C29 P2 119.3(5) . . ?
C30 C29 P2 121.5(5) . . ?
C31 C30 C29 119.6(7) . . ?
C31 C30 H30 120.2 . . ?
C29 C30 H30 120.2 . . ?
C32 C31 C30 121.6(7) . . ?
C32 C31 H31 119.2 . . ?
C30 C31 H31 119.2 . . ?
C31 C32 C33 120.1(7) . . ?
C31 C32 H32 120.0 . . ?
C33 C32 H32 120.0 . . ?
C32 C33 C34 120.0(7) . . ?
C32 C33 H33 120.0 . . ?
C34 C33 H33 120.0 . . ?
C33 C34 C29 119.7(7) . . ?
C33 C34 H34 120.2 . . ?
C29 C34 H34 120.2 . . ?
C36 C35 C40 119.3(6) . . ?
C36 C35 P3 117.9(5) . . ?
C40 C35 P3 122.8(5) . . ?
C37 C36 C35 119.7(6) . . ?
C37 C36 H36 120.1 . . ?
C35 C36 H36 120.1 . . ?
C38 C37 C36 120.3(7) . . ?
C38 C37 H37 119.8 . . ?
C36 C37 H37 119.8 . . ?
C37 C38 C39 120.0(7) . . ?
C37 C38 H38 120.0 . . ?
C39 C38 H38 120.0 . . ?
C40 C39 C38 120.4(7) . . ?
C40 C39 H39 119.8 . . ?
C38 C39 H39 119.8 . . ?
C39 C40 C35 120.1(7) . . ?
C39 C40 H40 119.9 . . ?
C35 C40 H40 119.9 . . ?
C46 C41 C42 119.8(7) . . ?
C46 C41 P3 119.0(6) . . ?
C42 C41 P3 121.1(5) . . ?
C43 C42 C41 119.2(7) . . ?
C43 C42 H42 120.4 . . ?
C41 C42 H42 120.4 . . ?
C44 C43 C42 121.4(8) . . ?
C44 C43 H43 119.3 . . ?
C42 C43 H43 119.3 . . ?
C43 C44 C45 120.4(8) . . ?
C43 C44 H44 119.8 . . ?
C45 C44 H44 119.8 . . ?
C44 C45 C46 119.6(8) . . ?
C44 C45 H45 120.2 . . ?
C46 C45 H45 120.2 . . ?
C41 C46 C45 119.6(8) . . ?
C41 C46 H46 120.2 . . ?
C45 C46 H46 120.2 . . ?
C48 C47 P3 176.6(7) . . ?
C47 C48 C49 178.0(8) . . ?
C52 C49 C50 119.4(7) . . ?
C52 C49 C48 120.0(7) . . ?
C50 C49 C48 120.6(6) . . ?
C51 C50 C49 120.4(7) . . ?
C51 C50 H50 119.8 . . ?
C49 C50 H50 119.8 . . ?
C50 C51 C50 120.5(10) . 2_655 ?
C50 C51 H51 119.8 . . ?
C50 C51 H51 119.8 2_655 . ?
C49 C52 C49 120.0(9) . 2_655 ?
C49 C52 H52 120.0 . . ?
C49 C52 H52 120.0 2_655 . ?
C54 C53 C54 120.3(8) . 2_655 ?
C54 C53 H53 119.9 . . ?
C54 C53 H53 119.9 2_655 . ?
C53 C54 C55 120.7(6) . . ?
C53 C54 H54 119.7 . . ?
C55 C54 H54 119.7 . . ?
C54 C55 C56 119.3(6) . . ?
C54 C55 C57 118.7(5) . . ?
C56 C55 C57 122.0(6) . . ?
C55 C56 C55 119.8(8) . 2_655 ?
C55 C56 H56 120.1 . . ?
C55 C56 H56 120.1 2_655 . ?
C58 C57 C55 175.6(6) . . ?
C57 C58 P4 177.0(6) . . ?
C60 C59 C64 119.7(6) . . ?
C60 C59 P4 122.3(5) . . ?
C64 C59 P4 117.9(5) . . ?
C61 C60 C59 120.0(7) . . ?
C61 C60 H60 120.0 . . ?
C59 C60 H60 120.0 . . ?
C60 C61 C62 119.9(7) . . ?
C60 C61 H61 120.1 . . ?
C62 C61 H61 120.1 . . ?
C63 C62 C61 120.1(7) . . ?
C63 C62 H62 119.9 . . ?
C61 C62 H62 119.9 . . ?
C64 C63 C62 120.4(7) . . ?
C64 C63 H63 119.8 . . ?
C62 C63 H63 119.8 . . ?
C63 C64 C59 119.8(6) . . ?
C63 C64 H64 120.1 . . ?
C59 C64 H64 120.1 . . ?
C70 C65 C66 119.6(6) . . ?
C70 C65 P4 118.7(5) . . ?
C66 C65 P4 121.6(5) . . ?
C67 C66 C65 119.4(7) . . ?
C67 C66 H66 120.3 . . ?
C65 C66 H66 120.3 . . ?
C68 C67 C66 121.3(8) . . ?
C68 C67 H67 119.4 . . ?
C66 C67 H67 119.4 . . ?
C67 C68 C69 119.3(7) . . ?
C67 C68 H68 120.4 . . ?
C69 C68 H68 120.4 . . ?
C70 C69 C68 120.3(7) . . ?
C70 C69 H69 119.9 . . ?
C68 C69 H69 119.9 . . ?
C69 C70 C65 120.1(7) . . ?
C69 C70 H70 119.9 . . ?
C65 C70 H70 119.9 . . ?
C72 C71 Au3 109.1(4) . . ?
C72 C71 Au2 113.4(4) . . ?
Au3 C71 Au2 83.5(2) . . ?
C72 C71 Au4 115.4(4) . . ?
Au3 C71 Au4 135.5(3) . . ?
Au2 C71 Au4 80.6(2) . . ?
C72 C71 Au1 112.8(4) . . ?
Au3 C71 Au1 81.9(2) . . ?
Au2 C71 Au1 133.9(3) . . ?
Au4 C71 Au1 79.9(2) . . ?
O1 C72 C71 124.4(6) . . ?
O1 C72 C73 115.9(6) . . ?
C71 C72 C73 119.7(5) . . ?
C78 C73 C74 119.7(7) . . ?
C78 C73 C72 117.8(6) . . ?
C74 C73 C72 122.3(6) . . ?
C75 C74 C73 120.3(8) . . ?
C75 C74 H74 119.9 . . ?
C73 C74 H74 119.9 . . ?
C74 C75 C76 119.7(8) . . ?
C74 C75 H75 120.2 . . ?
C76 C75 H75 120.2 . . ?
C77 C76 C75 119.7(8) . . ?
C77 C76 H76 120.1 . . ?
C75 C76 H76 120.1 . . ?
C76 C77 C78 121.4(9) . . ?
C76 C77 H77 119.3 . . ?
C78 C77 H77 119.3 . . ?
C73 C78 C77 119.1(8) . . ?
C73 C78 H78 120.4 . . ?
C77 C78 H78 120.4 . . ?
Cl1 C79 Cl2 103.4(9) . . ?
Cl1 C79 H79A 111.1 . . ?
Cl2 C79 H79A 111.1 . . ?
Cl1 C79 H79B 111.1 . . ?
Cl2 C79 H79B 111.1 . . ?
H79A C79 H79B 109.0 . . ?
Cl4 C80 Cl3 108.7(9) . . ?
Cl4 C80 H80A 109.9 . . ?
Cl3 C80 H80A 109.9 . . ?
Cl4 C80 H80B 109.9 . . ?
Cl3 C80 H80B 109.9 . . ?
H80A C80 H80B 108.3 . . ?
Cl6B C81 Cl5 112.1(9) . . ?
Cl6B C81 Cl6 68.9(10) . . ?
Cl5 C81 Cl6 108.0(8) . . ?
Cl6B C81 H81A 141.3 . . ?
Cl5 C81 H81A 105.6 . . ?
Cl6 C81 H81A 107.6 . . ?
Cl6B C81 H81B 53.6 . . ?
Cl5 C81 H81B 113.7 . . ?
Cl6 C81 H81B 117.7 . . ?
H81A C81 H81B 103.4 . . ?
Cl6B C81 H81C 114.7 . . ?
Cl5 C81 H81C 106.8 . . ?
Cl6 C81 H81C 139.8 . . ?
H81B C81 H81C 63.5 . . ?
Cl6B C81 H81D 114.8 . . ?
Cl5 C81 H81D 107.9 . . ?
Cl6 C81 H81D 50.6 . . ?
H81A C81 H81D 58.6 . . ?
H81B C81 H81D 138.0 . . ?
H81C C81 H81D 99.5 . . ?

loop_
_geom_bond_atom_site_label_1
_geom_bond_atom_site_label_2
_geom_bond_distance
_geom_bond_site_symmetry_2
_geom_bond_publ_flag
Au1 C71 2.170(6) . yes
Au1 P1 2.2688(16) . yes
Au1 Au4 2.7815(3) . yes
Au1 Au3 2.8140(3) . yes
Au2 C71 2.153(6) . yes
Au2 P2 2.2730(15) . yes
Au2 Au4 2.7889(3) . yes
Au2 Au3 2.8486(3) . yes
Au3 C71 2.123(6) . yes
Au3 P3 2.2546(16) . yes
Au4 C71 2.161(6) . yes
Au4 P4 2.2598(15) . yes
P1 C13 1.749(7) . ?
P1 C1 1.819(6) . ?
P1 C7 1.822(6) . ?
P2 C22 1.751(7) . ?
P2 C23 1.803(7) . ?
P2 C29 1.811(6) . ?
P3 C47 1.750(8) . ?
P3 C35 1.799(6) . ?
P3 C41 1.815(7) . ?
P4 C58 1.756(6) . ?
P4 C65 1.814(6) . ?
P4 C59 1.817(6) . ?
P5 F6 1.538(7) . ?
P5 F3 1.575(6) . ?
P5 F2 1.576(5) . ?
P5 F5 1.587(5) . ?
P5 F1 1.591(5) . ?
P5 F4 1.600(6) . ?
O1 C72 1.220(8) . ?
C1 C2 1.383(10) . ?
C1 C6 1.394(9) . ?
C2 C3 1.390(11) . ?
C2 H2 0.9500 . ?
C3 C4 1.392(12) . ?
C3 H3 0.9500 . ?
C4 C5 1.356(11) . ?
C4 H4 0.9500 . ?
C5 C6 1.400(9) . ?
C5 H5 0.9500 . ?
C6 H6 0.9500 . ?
C7 C8 1.376(9) . ?
C7 C12 1.397(8) . ?
C8 C9 1.392(10) . ?
C8 H8 0.9500 . ?
C9 C10 1.383(10) . ?
C9 H9 0.9500 . ?
C10 C11 1.374(10) . ?
C10 H10 0.9500 . ?
C11 C12 1.375(9) . ?
C11 H11 0.9500 . ?
C12 H12 0.9500 . ?
C13 C14 1.201(9) . ?
C14 C15 1.429(9) . ?
C15 C16 1.398(8) . ?
C15 C20 1.403(8) . ?
C16 C17 1.372(9) . ?
C16 H16 0.9500 . ?
C17 C18 1.380(9) . ?
C17 H17 0.9500 . ?
C18 C19 1.418(9) . ?
C18 H18 0.9500 . ?
C19 C20 1.375(9) . ?
C19 C21 1.440(9) 2_655 ?
C20 H20 0.9500 . ?
C21 C22 1.189(9) . ?
C21 C19 1.441(9) 2_655 ?
C23 C24 1.394(9) . ?
C23 C28 1.396(9) . ?
C24 C25 1.387(10) . ?
C24 H24 0.9500 . ?
C25 C26 1.380(11) . ?
C25 H25 0.9500 . ?
C26 C27 1.375(11) . ?
C26 H26 0.9500 . ?
C27 C28 1.374(10) . ?
C27 H27 0.9500 . ?
C28 H28 0.9500 . ?
C29 C34 1.398(9) . ?
C29 C30 1.399(9) . ?
C30 C31 1.372(10) . ?
C30 H30 0.9500 . ?
C31 C32 1.362(11) . ?
C31 H31 0.9500 . ?
C32 C33 1.377(11) . ?
C32 H32 0.9500 . ?
C33 C34 1.395(9) . ?
C33 H33 0.9500 . ?
C34 H34 0.9500 . ?
C35 C36 1.393(9) . ?
C35 C40 1.397(9) . ?
C36 C37 1.385(9) . ?
C36 H36 0.9500 . ?
C37 C38 1.373(10) . ?
C37 H37 0.9500 . ?
C38 C39 1.384(11) . ?
C38 H38 0.9500 . ?
C39 C40 1.368(10) . ?
C39 H39 0.9500 . ?
C40 H40 0.9500 . ?
C41 C46 1.389(10) . ?
C41 C42 1.395(10) . ?
C42 C43 1.378(11) . ?
C42 H42 0.9500 . ?
C43 C44 1.360(12) . ?
C43 H43 0.9500 . ?
C44 C45 1.376(13) . ?
C44 H44 0.9500 . ?
C45 C46 1.399(12) . ?
C45 H45 0.9500 . ?
C46 H46 0.9500 . ?
C47 C48 1.213(10) . ?
C48 C49 1.412(10) . ?
C49 C52 1.398(8) . ?
C49 C50 1.403(9) . ?
C50 C51 1.377(9) . ?
C50 H50 0.9500 . ?
C51 C50 1.377(9) 2_655 ?
C51 H51 0.9500 . ?
C52 C49 1.398(8) 2_655 ?
C52 H52 0.9500 . ?
C53 C54 1.381(7) . ?
C53 C54 1.381(7) 2_655 ?
C53 H53 0.9500 . ?
C54 C55 1.402(8) . ?
C54 H54 0.9500 . ?
C55 C56 1.407(7) . ?
C55 C57 1.436(8) . ?
C56 C55 1.407(7) 2_655 ?
C56 H56 0.9500 . ?
C57 C58 1.190(8) . ?
C59 C60 1.392(8) . ?
C59 C64 1.395(9) . ?
C60 C61 1.386(9) . ?
C60 H60 0.9500 . ?
C61 C62 1.387(11) . ?
C61 H61 0.9500 . ?
C62 C63 1.383(11) . ?
C62 H62 0.9500 . ?
C63 C64 1.380(10) . ?
C63 H63 0.9500 . ?
C64 H64 0.9500 . ?
C65 C70 1.386(9) . ?
C65 C66 1.390(10) . ?
C66 C67 1.386(10) . ?
C66 H66 0.9500 . ?
C67 C68 1.370(12) . ?
C67 H67 0.9500 . ?
C68 C69 1.387(13) . ?
C68 H68 0.9500 . ?
C69 C70 1.385(10) . ?
C69 H69 0.9500 . ?
C70 H70 0.9500 . ?
C71 C72 1.472(9) . ?
C72 C73 1.510(8) . ?
C73 C78 1.385(10) . ?
C73 C74 1.392(9) . ?
C74 C75 1.379(11) . ?
C74 H74 0.9500 . ?
C75 C76 1.404(15) . ?
C75 H75 0.9500 . ?
C76 C77 1.346(14) . ?
C76 H76 0.9500 . ?
C77 C78 1.400(10) . ?
C77 H77 0.9500 . ?
C78 H78 0.9500 . ?
C79 Cl1 1.752(14) . ?
C79 Cl2 1.758(13) . ?
C79 H79A 0.9900 . ?
C79 H79B 0.9900 . ?
C80 Cl4 1.604(9) . ?
C80 Cl3 1.639(8) . ?
C80 H80A 0.9900 . ?
C80 H80B 0.9900 . ?
C81 Cl6B 1.631(9) . ?
C81 Cl5 1.646(9) . ?
C81 Cl6 1.650(9) . ?
C81 H81A 1.1013 . ?
C81 H81B 0.9446 . ?
C81 H81C 1.0653 . ?
C81 H81D 1.0386 . ?
Cl6 H81D 1.2753 . ?
Cl6B H81B 1.3133 . ?
